data_7709570
loop_
_publ_author_name
'Yin, Zhu-Bao'
'Wei, Junnian'
'Xi, Zhenfeng'

_publ_section_title
;
 Trisyl-based multidentate ligands: synthesis and their transition-metal
 complexes
;
_journal_name_full 'Dalton Transactions'
_journal_paper_doi 10.1039/D2DT00049K
_journal_year 2022
_chemical_formula_moiety 'C38 H94 Cl2 Mn2 N4 Si6'
_chemical_formula_sum 'C38 H94 Cl2 Mn2 N4 Si6'
_chemical_formula_weight 956.49
_chemical_properties_physical Air-sensitive,Moisture-sensitive
_space_group_crystal_system triclinic
_space_group_IT_number 2
_space_group_name_Hall '-P 1'
_space_group_name_H-M_alt 'P -1'
_atom_sites_solution_hydrogens geom
_atom_sites_solution_primary iterative
_audit_creation_date 2021-12-02
_audit_creation_method
;
Olex2 1.2
(compiled 2018.05.29 svn.r3508 for OlexSys, GUI svn.r5506)
;
_audit_update_record
;
2021-12-02 deposited with the CCDC.	2022-02-15 downloaded from the CCDC.
;
_cell_angle_alpha 101.770(4)
_cell_angle_beta 92.549(4)
_cell_angle_gamma 99.528(3)
_cell_formula_units_Z 1
_cell_length_a 9.1109(4)
_cell_length_b 12.3473(5)
_cell_length_c 12.7686(6)
_cell_measurement_reflns_used 9613
_cell_measurement_temperature 180.00(10)
_cell_measurement_theta_max 30.1830
_cell_measurement_theta_min 2.6990
_cell_volume 1382.24(11)
_computing_cell_refinement 'CrysAlisPro 1.171.39.28b (Rigaku OD, 2015)'
_computing_data_collection 'CrysAlisPro 1.171.39.28b (Rigaku OD, 2015)'
_computing_data_reduction 'CrysAlisPro 1.171.39.28b (Rigaku OD, 2015)'
_computing_molecular_graphics 'Olex2 (Dolomanov et al., 2009)'
_computing_publication_material 'Olex2 (Dolomanov et al., 2009)'
_computing_structure_refinement 'ShelXL (Sheldrick, 2015)'
_computing_structure_solution 'olex2.solve (Bourhis et al., 2015)'
_diffrn_ambient_environment N~2~
_diffrn_ambient_temperature 180.00(10)
_diffrn_detector 'CCD plate'
_diffrn_measured_fraction_theta_full 0.999
_diffrn_measured_fraction_theta_max 0.998
_diffrn_measurement_details
;
List of Runs (angles in degrees, time in seconds):

  # Type    Start    End  Width  t~exp~   \w     \q     \k     \f   Frames
#--------------------------------------------------------------------------
  1  \w    -90.00 -65.00   0.50    2.88    --   -1.70 -37.00   0.00   50
  2  \w    -88.00 -17.00   0.50    2.88    --   -1.70 -57.00-150.00  142
  3  \w      3.00  62.00   0.50    2.88    --    1.90  57.00 150.00  118
  4  \w    -19.00  45.00   0.50    2.88    --    1.90  57.00 -30.00  128
  5  \w    -87.00 -17.00   0.50    2.88    --    1.90 -82.00 -60.00  140
  6  \w     -2.00  34.00   0.50    2.88    --    1.90 -82.00 -60.00   72
  7  \w    -27.00   4.00   0.50    2.88    --    1.90 -37.00 -90.00   62
  8  \w     -7.00  25.00   0.50    2.88    --    1.90 -19.00   0.00   64
  9  \w    -21.00  71.00   0.50    2.88    --    1.90  57.00  60.00  184
;
_diffrn_measurement_device 'four-circle diffractometer'
_diffrn_measurement_device_type 'XtaLAB AFC12 (RINC): Kappa single'
_diffrn_measurement_method '\w scans'
_diffrn_orient_matrix_type 'CrysAlisPro convention (1999,Acta A55,543-557)'
_diffrn_orient_matrix_UB_11 0.0504558000
_diffrn_orient_matrix_UB_12 0.0485772000
_diffrn_orient_matrix_UB_13 -0.0051884000
_diffrn_orient_matrix_UB_21 0.0378362000
_diffrn_orient_matrix_UB_22 0.0012866000
_diffrn_orient_matrix_UB_23 0.0501234000
_diffrn_orient_matrix_UB_31 0.0479116000
_diffrn_orient_matrix_UB_32 -0.0345724000
_diffrn_orient_matrix_UB_33 -0.0264919000
_diffrn_radiation_monochromator graphite
_diffrn_radiation_probe x-ray
_diffrn_radiation_type MoK\a
_diffrn_radiation_wavelength 0.71073
_diffrn_reflns_av_R_equivalents 0.0287
_diffrn_reflns_av_unetI/netI 0.0244
_diffrn_reflns_Laue_measured_fraction_full 0.999
_diffrn_reflns_Laue_measured_fraction_max 0.998
_diffrn_reflns_limit_h_max 11
_diffrn_reflns_limit_h_min -11
_diffrn_reflns_limit_k_max 16
_diffrn_reflns_limit_k_min -15
_diffrn_reflns_limit_l_max 16
_diffrn_reflns_limit_l_min -16
_diffrn_reflns_number 25253
_diffrn_reflns_point_group_measured_fraction_full 0.999
_diffrn_reflns_point_group_measured_fraction_max 0.998
_diffrn_reflns_theta_full 25.242
_diffrn_reflns_theta_max 27.482
_diffrn_reflns_theta_min 2.591
_diffrn_source 'fine-focus sealed X-ray tube'
_diffrn_source_type 'Enhance (Mo) X-ray Source'
_exptl_absorpt_coefficient_mu 0.711
_exptl_absorpt_correction_T_max 1.00000
_exptl_absorpt_correction_T_min 0.85333
_exptl_absorpt_correction_type multi-scan
_exptl_absorpt_process_details
;
CrysAlisPro 1.171.39.28b (Rigaku Oxford Diffraction, 2015)
Empirical absorption correction using spherical harmonics,
 implemented in SCALE3 ABSPACK scaling algorithm.
;
_exptl_crystal_colour 'clear light colourless'
_exptl_crystal_colour_lustre clear
_exptl_crystal_colour_modifier light
_exptl_crystal_colour_primary colourless
_exptl_crystal_density_diffrn 1.149
_exptl_crystal_description block
_exptl_crystal_F_000 518
_exptl_crystal_size_max 0.1
_exptl_crystal_size_mid 0.1
_exptl_crystal_size_min 0.1
_refine_diff_density_max 1.397
_refine_diff_density_min -0.364
_refine_diff_density_rms 0.078
_refine_ls_extinction_method none
_refine_ls_goodness_of_fit_ref 1.071
_refine_ls_hydrogen_treatment constr
_refine_ls_matrix_type full
_refine_ls_number_parameters 324
_refine_ls_number_reflns 6323
_refine_ls_number_restraints 96
_refine_ls_restrained_S_all 1.068
_refine_ls_R_factor_all 0.0649
_refine_ls_R_factor_gt 0.0543
_refine_ls_shift/su_max 0.000
_refine_ls_shift/su_mean 0.000
_refine_ls_structure_factor_coef Fsqd
_refine_ls_weighting_details
;
 w=1/[\s^2^(Fo^2^)+(0.0742P)^2^+1.2197P]
 where P=(Fo^2^+2Fc^2^)/3
;
_refine_ls_weighting_scheme calc
_refine_ls_wR_factor_gt 0.1432
_refine_ls_wR_factor_ref 0.1504
_reflns_Friedel_coverage 0.000
_reflns_number_gt 5262
_reflns_number_total 6323
_reflns_threshold_expression 'I > 2\s(I)'
_cod_data_source_file d2dt00049k2.cif
_cod_data_source_block exp_6945
_cod_database_code 7709570
_shelxl_version_number 2013-2
_chemical_oxdiff_formula 'C H N Si Mn Cl'
_shelx_space_group_comment
;
The symmetry employed for this shelxl refinement is uniquely defined
by the following loop, which should always be used as a source of
symmetry information in preference to the above space-group names.
They are only intended as comments.
;
_shelx_estimated_absorpt_t_max 0.932
_shelx_estimated_absorpt_t_min 0.932
_reflns_odcompleteness_completeness 99.86
_reflns_odcompleteness_iscentric 1
_reflns_odcompleteness_theta 27.42
_olex2_refinement_description
;
1. Fixed Uiso
 At 1.2 times of:
  All C(H) groups, All C(H,H) groups
 At 1.5 times of:
  All C(H,H,H) groups
2. Restrained distances
 C19A-C17A = C19-C17 = C18A-C17A = C18-C17
 1.54 with sigma of 0.02
 N1A-C10A \\sim N1-C10
 with sigma of 0.01
 N2-C17 \\sim N2-C17A
 with sigma of 0.02
3. Uiso/Uaniso restraints and constraints
C17 \\sim C18 \\sim C19 \\sim C17A \\sim C18A \\sim C19A: within 3A with sigma
of 0.01 and sigma for terminal atoms of 0.02
4. Others
 Sof(N1)=Sof(C11)=Sof(H11A)=Sof(H11B)=Sof(H11C)=Sof(C12)=Sof(H12A)=Sof(H12B)=
 Sof(C13)=Sof(H13A)=Sof(H13B)=Sof(C10A)=Sof(H10C)=Sof(H10D)=Sof(C17A)=Sof(H17A)=
 Sof(C18A)=Sof(H18D)=Sof(H18E)=Sof(H18F)=Sof(C19A)=Sof(H19D)=Sof(H19E)=
 Sof(H19F)=1-FVAR(1)
 Sof(C10)=Sof(H10A)=Sof(H10B)=Sof(C17)=Sof(H17)=Sof(C18)=Sof(H18A)=Sof(H18B)=
 Sof(H18C)=Sof(C19)=Sof(H19A)=Sof(H19B)=Sof(H19C)=Sof(N1A)=Sof(C11A)=Sof(H11D)=
 Sof(H11E)=Sof(H11F)=Sof(C12A)=Sof(H12C)=Sof(H12D)=Sof(C13A)=Sof(H13C)=
 Sof(H13D)=FVAR(1)
5.a Ternary CH refined with riding coordinates:
 C14(H14), C17(H17), C17A(H17A)
5.b Secondary CH2 refined with riding coordinates:
 C10(H10A,H10B), C12(H12A,H12B), C13(H13A,H13B), C10A(H10C,H10D), C12A(H12C,
 H12D), C13A(H13C,H13D)
5.c Idealised Me refined as rotating group:
 C1(H1A,H1B,H1C), C2(H2A,H2B,H2C), C3(H3A,H3B,H3C), C5(H5A,H5B,H5C), C6(H6A,
 H6B,H6C), C7(H7A,H7B,H7C), C8(H8A,H8B,H8C), C9(H9A,H9B,H9C), C15(H15A,H15B,
 H15C), C16(H16A,H16B,H16C), C11(H11A,H11B,H11C), C18(H18A,H18B,H18C), C19(H19A,
 H19B,H19C), C11A(H11D,H11E,H11F), C18A(H18D,H18E,H18F), C19A(H19D,H19E,H19F)
;
_olex2_submission_special_instructions 'No special instructions were received'
_oxdiff_exptl_absorpt_empirical_details
;
Empirical correction (ABSPACK) includes:
- Absorption correction using spherical harmonics
- Frame scaling
;
_oxdiff_exptl_absorpt_empirical_full_max 1.332
_oxdiff_exptl_absorpt_empirical_full_min 0.776

loop_
_space_group_symop_operation_xyz
'x, y, z'
'-x, -y, -z'

loop_
_atom_site_label
_atom_site_type_symbol
_atom_site_fract_x
_atom_site_fract_y
_atom_site_fract_z
_atom_site_U_iso_or_equiv
_atom_site_adp_type
_atom_site_occupancy
_atom_site_site_symmetry_order
_atom_site_calc_flag
_atom_site_refinement_flags_posn
_atom_site_refinement_flags_adp
_atom_site_refinement_flags_occupancy
_atom_site_disorder_assembly
_atom_site_disorder_group
Mn1 Mn 0.52159(4) 0.41348(3) 0.37941(3) 0.03784(14) Uani 1 1 d . . . . .
Cl1 Cl 0.36978(9) 0.55567(6) 0.43590(6) 0.0516(2) Uani 1 1 d . . . . .
Si1 Si 0.25777(9) 0.23219(7) 0.21757(7) 0.0484(2) Uani 1 1 d . . . . .
Si2 Si 0.50392(9) 0.14865(6) 0.34221(8) 0.0463(2) Uani 1 1 d . . . . .
Si3 Si 0.59212(10) 0.27678(7) 0.16238(7) 0.0502(2) Uani 1 1 d . . . . .
N2 N 0.9375(3) 0.7030(2) 0.2518(2) 0.0486(6) Uani 1 1 d D . . . .
C1 C 0.2019(5) 0.3577(4) 0.1748(4) 0.0788(12) Uani 1 1 d . . . . .
H1A H 0.2181 0.4206 0.2348 0.118 Uiso 1 1 calc GR . . . .
H1B H 0.0982 0.3405 0.1494 0.118 Uiso 1 1 calc GR . . . .
H1C H 0.2609 0.3760 0.1183 0.118 Uiso 1 1 calc GR . . . .
C2 C 0.1293(4) 0.2092(5) 0.3237(4) 0.0887(14) Uani 1 1 d . . . . .
H2A H 0.1437 0.1427 0.3479 0.133 Uiso 1 1 calc GR . . . .
H2B H 0.0278 0.2002 0.2949 0.133 Uiso 1 1 calc GR . . . .
H2C H 0.1501 0.2728 0.3830 0.133 Uiso 1 1 calc GR . . . .
C3 C 0.1983(5) 0.1080(4) 0.1021(4) 0.0956(16) Uani 1 1 d . . . . .
H3A H 0.2623 0.1147 0.0451 0.143 Uiso 1 1 calc GR . . . .
H3B H 0.0970 0.1062 0.0765 0.143 Uiso 1 1 calc GR . . . .
H3C H 0.2052 0.0399 0.1257 0.143 Uiso 1 1 calc GR . . . .
C4 C 0.4588(3) 0.2548(2) 0.2659(2) 0.0365(5) Uani 1 1 d . . . . .
C5 C 0.4078(5) 0.1516(3) 0.4701(3) 0.0698(10) Uani 1 1 d . . . . .
H5A H 0.3067 0.1123 0.4536 0.105 Uiso 1 1 calc GR . . . .
H5B H 0.4079 0.2282 0.5053 0.105 Uiso 1 1 calc GR . . . .
H5C H 0.4597 0.1159 0.5166 0.105 Uiso 1 1 calc GR . . . .
C6 C 0.4532(5) -0.0006(3) 0.2649(4) 0.0758(12) Uani 1 1 d . . . . .
H6A H 0.3467 -0.0204 0.2508 0.114 Uiso 1 1 calc GR . . . .
H6B H 0.4877 -0.0496 0.3061 0.114 Uiso 1 1 calc GR . . . .
H6C H 0.4991 -0.0080 0.1982 0.114 Uiso 1 1 calc GR . . . .
C7 C 0.7069(4) 0.1732(3) 0.3916(3) 0.0659(9) Uani 1 1 d . . . . .
H7A H 0.7230 0.1182 0.4323 0.099 Uiso 1 1 calc GR . . . .
H7B H 0.7344 0.2471 0.4364 0.099 Uiso 1 1 calc GR . . . .
H7C H 0.7667 0.1668 0.3314 0.099 Uiso 1 1 calc GR . . . .
C8 C 0.5150(6) 0.3133(5) 0.0371(3) 0.0958(16) Uani 1 1 d . . . . .
H8A H 0.5957 0.3367 -0.0037 0.144 Uiso 1 1 calc GR . . . .
H8B H 0.4599 0.3733 0.0565 0.144 Uiso 1 1 calc GR . . . .
H8C H 0.4500 0.2485 -0.0054 0.144 Uiso 1 1 calc GR . . . .
C9 C 0.6907(5) 0.1579(4) 0.1058(4) 0.0863(14) Uani 1 1 d . . . . .
H9A H 0.7336 0.1312 0.1636 0.129 Uiso 1 1 calc GR . . . .
H9B H 0.7682 0.1840 0.0638 0.129 Uiso 1 1 calc GR . . . .
H9C H 0.6204 0.0978 0.0613 0.129 Uiso 1 1 calc GR . . . .
C14 C 0.8884(5) 0.8060(3) 0.2999(3) 0.0710(10) Uani 1 1 d . . . . .
H14 H 0.8043 0.7837 0.3408 0.085 Uiso 1 1 calc R . . . .
C15 C 0.8272(6) 0.8633(5) 0.2184(5) 0.1045(17) Uani 1 1 d . . . . .
H15A H 0.9060 0.8889 0.1769 0.157 Uiso 1 1 calc GR . . . .
H15B H 0.7867 0.9264 0.2547 0.157 Uiso 1 1 calc GR . . . .
H15C H 0.7500 0.8112 0.1716 0.157 Uiso 1 1 calc GR . . . .
C16 C 1.0013(7) 0.8887(4) 0.3796(4) 0.1062(18) Uani 1 1 d . . . . .
H16A H 1.0385 0.8512 0.4313 0.159 Uiso 1 1 calc GR . . . .
H16B H 0.9548 0.9486 0.4157 0.159 Uiso 1 1 calc GR . . . .
H16C H 1.0826 0.9189 0.3427 0.159 Uiso 1 1 calc GR . . . .
N1 N 0.6933(6) 0.4975(4) 0.2921(4) 0.0397(10) Uani 0.745(5) 1 d D . P A 1
C10 C 0.7488(18) 0.4045(14) 0.2277(10) 0.029(4) Uani 0.255(5) 1 d D . P A 1
H10A H 0.8190 0.3792 0.2724 0.034 Uiso 0.255(5) 1 calc R . P A 1
H10B H 0.8026 0.4310 0.1712 0.034 Uiso 0.255(5) 1 calc R . P A 1
C11 C 0.6193(6) 0.5595(4) 0.2245(4) 0.0540(11) Uani 0.745(5) 1 d . . P A 1
H11A H 0.5308 0.5118 0.1866 0.081 Uiso 0.745(5) 1 calc GR . P A 1
H11B H 0.6862 0.5823 0.1738 0.081 Uiso 0.745(5) 1 calc GR . P A 1
H11C H 0.5927 0.6248 0.2689 0.081 Uiso 0.745(5) 1 calc GR . P A 1
C12 C 0.8157(5) 0.5727(4) 0.3679(3) 0.0427(9) Uani 0.745(5) 1 d . . P A 1
H12A H 0.8443 0.5309 0.4198 0.051 Uiso 0.745(5) 1 calc R . P A 1
H12B H 0.7743 0.6351 0.4071 0.051 Uiso 0.745(5) 1 calc R . P A 1
C13 C 0.9581(4) 0.6218(3) 0.3225(3) 0.0416(9) Uani 0.745(5) 1 d . . P A 1
H13A H 1.0306 0.6601 0.3819 0.050 Uiso 0.745(5) 1 calc R . P A 1
H13B H 0.9993 0.5604 0.2814 0.050 Uiso 0.745(5) 1 calc R . P A 1
C17 C 1.067(2) 0.738(2) 0.1951(18) 0.065(4) Uani 0.255(5) 1 d D U P A 1
H17 H 1.1127 0.8157 0.2268 0.078 Uiso 0.255(5) 1 calc R . P A 1
C18 C 1.165(2) 0.6591(19) 0.2237(18) 0.087(4) Uani 0.255(5) 1 d D U P A 1
H18A H 1.1821 0.6721 0.3003 0.131 Uiso 0.255(5) 1 calc GR . P A 1
H18B H 1.2587 0.6724 0.1928 0.131 Uiso 0.255(5) 1 calc GR . P A 1
H18C H 1.1165 0.5827 0.1961 0.131 Uiso 0.255(5) 1 calc GR . P A 1
C19 C 1.039(2) 0.7222(16) 0.0757(13) 0.082(4) Uani 0.255(5) 1 d D U P A 1
H19A H 1.0043 0.6440 0.0444 0.123 Uiso 0.255(5) 1 calc GR . P A 1
H19B H 1.1301 0.7478 0.0460 0.123 Uiso 0.255(5) 1 calc GR . P A 1
H19C H 0.9649 0.7649 0.0603 0.123 Uiso 0.255(5) 1 calc GR . P A 1
N1A N 0.7434(16) 0.4841(15) 0.3168(13) 0.048(4) Uani 0.255(5) 1 d D . P A 2
C10A C 0.7523(12) 0.3922(9) 0.2284(8) 0.080(4) Uani 0.745(5) 1 d D . P A 2
H10C H 0.8290 0.3543 0.2517 0.095 Uiso 0.745(5) 1 calc R . P A 2
H10D H 0.7919 0.4265 0.1713 0.095 Uiso 0.745(5) 1 calc R . P A 2
C11A C 0.8727(16) 0.5295(13) 0.3965(12) 0.056(3) Uani 0.255(5) 1 d . . P A 2
H11D H 0.9602 0.5487 0.3603 0.085 Uiso 0.255(5) 1 calc GR . P A 2
H11E H 0.8881 0.4738 0.4366 0.085 Uiso 0.255(5) 1 calc GR . P A 2
H11F H 0.8538 0.5954 0.4446 0.085 Uiso 0.255(5) 1 calc GR . P A 2
C12A C 0.6994(18) 0.5669(12) 0.2656(12) 0.051(3) Uani 0.255(5) 1 d . . P A 2
H12C H 0.6766 0.6265 0.3212 0.061 Uiso 0.255(5) 1 calc R . P A 2
H12D H 0.6069 0.5329 0.2221 0.061 Uiso 0.255(5) 1 calc R . P A 2
C13A C 0.8093(16) 0.6240(10) 0.1916(9) 0.052(3) Uani 0.255(5) 1 d . . P A 2
H13C H 0.8454 0.5657 0.1418 0.063 Uiso 0.255(5) 1 calc R . P A 2
H13D H 0.7542 0.6637 0.1498 0.063 Uiso 0.255(5) 1 calc R . P A 2
C17A C 1.0668(7) 0.7122(6) 0.1848(6) 0.0574(16) Uani 0.745(5) 1 d D U P A 2
H17A H 1.0696 0.7825 0.1599 0.069 Uiso 0.745(5) 1 calc R . P A 2
C18A C 1.2233(5) 0.7189(5) 0.2401(5) 0.0633(13) Uani 0.745(5) 1 d D U P A 2
H18D H 1.2342 0.7705 0.3084 0.095 Uiso 0.745(5) 1 calc GR . P A 2
H18E H 1.2982 0.7446 0.1959 0.095 Uiso 0.745(5) 1 calc GR . P A 2
H18F H 1.2346 0.6458 0.2505 0.095 Uiso 0.745(5) 1 calc GR . P A 2
C19A C 1.0424(7) 0.6193(5) 0.0854(4) 0.0741(15) Uani 0.745(5) 1 d D U P A 2
H19D H 1.0382 0.5482 0.1057 0.111 Uiso 0.745(5) 1 calc GR . P A 2
H19E H 1.1232 0.6305 0.0409 0.111 Uiso 0.745(5) 1 calc GR . P A 2
H19F H 0.9501 0.6200 0.0465 0.111 Uiso 0.745(5) 1 calc GR . P A 2

loop_
_atom_site_aniso_label
_atom_site_aniso_U_11
_atom_site_aniso_U_22
_atom_site_aniso_U_33
_atom_site_aniso_U_23
_atom_site_aniso_U_13
_atom_site_aniso_U_12
Mn1 0.0379(2) 0.0321(2) 0.0422(2) 0.00476(16) 0.01623(17) 0.00297(15)
Cl1 0.0597(5) 0.0506(4) 0.0467(4) 0.0053(3) 0.0084(3) 0.0215(3)
Si1 0.0339(4) 0.0484(4) 0.0573(5) 0.0003(4) 0.0005(3) 0.0057(3)
Si2 0.0383(4) 0.0354(4) 0.0673(5) 0.0105(3) 0.0134(4) 0.0104(3)
Si3 0.0459(4) 0.0513(5) 0.0459(4) -0.0030(3) 0.0188(3) -0.0001(4)
N2 0.0472(13) 0.0492(14) 0.0489(14) 0.0177(11) 0.0126(11) -0.0038(10)
C1 0.066(2) 0.076(3) 0.094(3) 0.017(2) -0.021(2) 0.021(2)
C2 0.0321(17) 0.132(4) 0.107(3) 0.039(3) 0.0205(19) 0.011(2)
C3 0.072(3) 0.082(3) 0.105(4) -0.027(3) -0.027(3) 0.004(2)
C4 0.0294(12) 0.0338(12) 0.0442(14) 0.0036(10) 0.0100(10) 0.0037(9)
C5 0.074(2) 0.069(2) 0.082(3) 0.040(2) 0.028(2) 0.0213(19)
C6 0.071(2) 0.0359(16) 0.117(3) 0.0081(19) 0.011(2) 0.0082(15)
C7 0.0486(18) 0.065(2) 0.089(3) 0.0144(19) 0.0049(17) 0.0249(16)
C8 0.087(3) 0.141(5) 0.053(2) 0.023(3) 0.015(2) -0.004(3)
C9 0.081(3) 0.069(2) 0.096(3) -0.017(2) 0.051(2) 0.007(2)
C14 0.076(3) 0.0502(19) 0.082(3) 0.0108(18) 0.026(2) -0.0029(17)
C15 0.089(4) 0.098(4) 0.135(5) 0.031(3) 0.002(3) 0.034(3)
C16 0.146(5) 0.059(3) 0.097(4) -0.009(2) 0.001(3) 0.003(3)
N1 0.034(3) 0.040(2) 0.042(2) 0.0071(18) 0.0113(18) -0.0008(19)
C10 0.019(7) 0.042(9) 0.016(6) 0.007(6) -0.002(5) -0.020(6)
C11 0.045(3) 0.061(3) 0.057(3) 0.022(2) 0.004(2) 0.001(2)
C12 0.042(2) 0.043(2) 0.041(2) 0.0104(17) 0.0098(16) -0.0040(17)
C13 0.0367(18) 0.0428(19) 0.045(2) 0.0160(15) 0.0040(15) -0.0022(14)
C17 0.061(6) 0.065(7) 0.077(6) 0.034(6) 0.025(6) 0.003(5)
C18 0.081(8) 0.086(8) 0.101(8) 0.031(7) 0.024(7) 0.016(7)
C19 0.085(7) 0.083(7) 0.081(7) 0.026(6) 0.037(6) 0.009(6)
N1A 0.032(8) 0.055(8) 0.057(9) 0.013(6) 0.014(6) 0.004(6)
C10A 0.072(6) 0.059(5) 0.093(6) -0.013(4) 0.057(4) -0.007(4)
C11A 0.047(7) 0.055(8) 0.059(8) 0.014(6) -0.006(6) -0.012(6)
C12A 0.055(9) 0.045(8) 0.049(7) 0.008(6) 0.006(6) 0.003(6)
C13A 0.080(9) 0.037(6) 0.041(6) 0.013(5) 0.017(6) 0.000(5)
C17A 0.057(3) 0.057(4) 0.067(3) 0.033(3) 0.022(2) 0.008(2)
C18A 0.044(2) 0.058(3) 0.089(3) 0.024(2) 0.020(2) -0.001(2)
C19A 0.077(3) 0.085(4) 0.059(3) 0.016(3) 0.024(2) 0.009(3)

loop_
_atom_type_symbol
_atom_type_description
_atom_type_scat_dispersion_real
_atom_type_scat_dispersion_imag
_atom_type_scat_source
C C 0.0033 0.0016 'International Tables Vol C Tables 4.2.6.8 and 6.1.1.4'
H H 0.0000 0.0000 'International Tables Vol C Tables 4.2.6.8 and 6.1.1.4'
Cl Cl 0.1484 0.1585 'International Tables Vol C Tables 4.2.6.8 and 6.1.1.4'
Mn Mn 0.3368 0.7283 'International Tables Vol C Tables 4.2.6.8 and 6.1.1.4'
N N 0.0061 0.0033 'International Tables Vol C Tables 4.2.6.8 and 6.1.1.4'
Si Si 0.0817 0.0704 'International Tables Vol C Tables 4.2.6.8 and 6.1.1.4'

loop_
_geom_angle_atom_site_label_1
_geom_angle_atom_site_label_2
_geom_angle_atom_site_label_3
_geom_angle
_geom_angle_site_symmetry_1
_geom_angle_site_symmetry_3
_geom_angle_publ_flag
Cl1 Mn1 Cl1 89.87(3) . 2_666 ?
C4 Mn1 Cl1 127.18(8) . 2_666 ?
C4 Mn1 Cl1 128.19(7) . . ?
C4 Mn1 N1 99.36(14) . . ?
C4 Mn1 N1A 100.6(4) . . ?
N1 Mn1 Cl1 105.95(13) . 2_666 ?
N1 Mn1 Cl1 103.34(14) . . ?
N1A Mn1 Cl1 113.0(4) . . ?
N1A Mn1 Cl1 93.6(4) . 2_666 ?
Mn1 Cl1 Mn1 90.13(3) . 2_666 ?
C1 Si1 C3 107.0(2) . . ?
C2 Si1 C1 102.6(2) . . ?
C2 Si1 C3 105.8(2) . . ?
C4 Si1 C1 113.34(16) . . ?
C4 Si1 C2 113.15(17) . . ?
C4 Si1 C3 114.02(18) . . ?
C4 Si2 C5 113.91(14) . . ?
C4 Si2 C6 114.01(18) . . ?
C4 Si2 C7 112.99(15) . . ?
C6 Si2 C5 105.1(2) . . ?
C6 Si2 C7 107.43(18) . . ?
C7 Si2 C5 102.4(2) . . ?
C4 Si3 C8 116.72(18) . . ?
C4 Si3 C9 117.78(17) . . ?
C4 Si3 C10 107.5(5) . . ?
C4 Si3 C10A 107.7(3) . . ?
C8 Si3 C10 105.4(5) . . ?
C8 Si3 C10A 108.9(4) . . ?
C9 Si3 C8 102.2(2) . . ?
C9 Si3 C10 106.2(5) . . ?
C9 Si3 C10A 102.5(3) . . ?
C14 N2 C13 117.7(3) . . ?
C14 N2 C17 105.3(11) . . ?
C14 N2 C13A 108.7(6) . . ?
C14 N2 C17A 117.3(4) . . ?
C17 N2 C13 115.5(9) . . ?
C13A N2 C17A 110.8(6) . . ?
Si1 C1 H1A 109.5 . . ?
Si1 C1 H1B 109.5 . . ?
Si1 C1 H1C 109.5 . . ?
H1A C1 H1B 109.5 . . ?
H1A C1 H1C 109.5 . . ?
H1B C1 H1C 109.5 . . ?
Si1 C2 H2A 109.5 . . ?
Si1 C2 H2B 109.5 . . ?
Si1 C2 H2C 109.5 . . ?
H2A C2 H2B 109.5 . . ?
H2A C2 H2C 109.5 . . ?
H2B C2 H2C 109.5 . . ?
Si1 C3 H3A 109.5 . . ?
Si1 C3 H3B 109.5 . . ?
Si1 C3 H3C 109.5 . . ?
H3A C3 H3B 109.5 . . ?
H3A C3 H3C 109.5 . . ?
H3B C3 H3C 109.5 . . ?
Si1 C4 Mn1 110.43(12) . . ?
Si1 C4 Si2 113.43(13) . . ?
Si1 C4 Si3 114.85(15) . . ?
Si2 C4 Mn1 104.10(13) . . ?
Si3 C4 Mn1 100.08(11) . . ?
Si3 C4 Si2 112.53(13) . . ?
Si2 C5 H5A 109.5 . . ?
Si2 C5 H5B 109.5 . . ?
Si2 C5 H5C 109.5 . . ?
H5A C5 H5B 109.5 . . ?
H5A C5 H5C 109.5 . . ?
H5B C5 H5C 109.5 . . ?
Si2 C6 H6A 109.5 . . ?
Si2 C6 H6B 109.5 . . ?
Si2 C6 H6C 109.5 . . ?
H6A C6 H6B 109.5 . . ?
H6A C6 H6C 109.5 . . ?
H6B C6 H6C 109.5 . . ?
Si2 C7 H7A 109.5 . . ?
Si2 C7 H7B 109.5 . . ?
Si2 C7 H7C 109.5 . . ?
H7A C7 H7B 109.5 . . ?
H7A C7 H7C 109.5 . . ?
H7B C7 H7C 109.5 . . ?
Si3 C8 H8A 109.5 . . ?
Si3 C8 H8B 109.5 . . ?
Si3 C8 H8C 109.5 . . ?
H8A C8 H8B 109.5 . . ?
H8A C8 H8C 109.5 . . ?
H8B C8 H8C 109.5 . . ?
Si3 C9 H9A 109.5 . . ?
Si3 C9 H9B 109.5 . . ?
Si3 C9 H9C 109.5 . . ?
H9A C9 H9B 109.5 . . ?
H9A C9 H9C 109.5 . . ?
H9B C9 H9C 109.5 . . ?
N2 C14 H14 105.8 . . ?
N2 C14 C15 113.1(4) . . ?
N2 C14 C16 115.0(4) . . ?
C15 C14 H14 105.8 . . ?
C16 C14 H14 105.8 . . ?
C16 C14 C15 110.4(4) . . ?
C14 C15 H15A 109.5 . . ?
C14 C15 H15B 109.5 . . ?
C14 C15 H15C 109.5 . . ?
H15A C15 H15B 109.5 . . ?
H15A C15 H15C 109.5 . . ?
H15B C15 H15C 109.5 . . ?
C14 C16 H16A 109.5 . . ?
C14 C16 H16B 109.5 . . ?
C14 C16 H16C 109.5 . . ?
H16A C16 H16B 109.5 . . ?
H16A C16 H16C 109.5 . . ?
H16B C16 H16C 109.5 . . ?
C10 N1 Mn1 103.1(8) . . ?
C10 N1 C11 111.4(7) . . ?
C10 N1 C12 110.6(7) . . ?
C11 N1 Mn1 108.0(3) . . ?
C11 N1 C12 112.1(4) . . ?
C12 N1 Mn1 111.2(3) . . ?
Si3 C10 H10A 108.8 . . ?
Si3 C10 H10B 108.8 . . ?
N1 C10 Si3 113.8(10) . . ?
N1 C10 H10A 108.8 . . ?
N1 C10 H10B 108.8 . . ?
H10A C10 H10B 107.7 . . ?
N1 C11 H11A 109.5 . . ?
N1 C11 H11B 109.5 . . ?
N1 C11 H11C 109.5 . . ?
H11A C11 H11B 109.5 . . ?
H11A C11 H11C 109.5 . . ?
H11B C11 H11C 109.5 . . ?
N1 C12 H12A 107.6 . . ?
N1 C12 H12B 107.6 . . ?
N1 C12 C13 118.7(4) . . ?
H12A C12 H12B 107.1 . . ?
C13 C12 H12A 107.6 . . ?
C13 C12 H12B 107.6 . . ?
N2 C13 C12 114.9(3) . . ?
N2 C13 H13A 108.5 . . ?
N2 C13 H13B 108.5 . . ?
C12 C13 H13A 108.5 . . ?
C12 C13 H13B 108.5 . . ?
H13A C13 H13B 107.5 . . ?
N2 C17 H17 110.1 . . ?
N2 C17 C18 98.7(15) . . ?
N2 C17 C19 115.8(16) . . ?
C18 C17 H17 110.1 . . ?
C19 C17 H17 110.1 . . ?
C19 C17 C18 112(2) . . ?
C17 C18 H18A 109.5 . . ?
C17 C18 H18B 109.5 . . ?
C17 C18 H18C 109.5 . . ?
H18A C18 H18B 109.5 . . ?
H18A C18 H18C 109.5 . . ?
H18B C18 H18C 109.5 . . ?
C17 C19 H19A 109.5 . . ?
C17 C19 H19B 109.5 . . ?
C17 C19 H19C 109.5 . . ?
H19A C19 H19B 109.5 . . ?
H19A C19 H19C 109.5 . . ?
H19B C19 H19C 109.5 . . ?
C10A N1A Mn1 99.8(10) . . ?
C10A N1A C11A 119.7(12) . . ?
C11A N1A Mn1 117.2(11) . . ?
C12A N1A Mn1 101.4(9) . . ?
C12A N1A C10A 103.4(13) . . ?
C12A N1A C11A 112.8(14) . . ?
Si3 C10A H10C 105.9 . . ?
Si3 C10A H10D 105.9 . . ?
N1A C10A Si3 125.9(9) . . ?
N1A C10A H10C 105.9 . . ?
N1A C10A H10D 105.9 . . ?
H10C C10A H10D 106.2 . . ?
N1A C11A H11D 109.5 . . ?
N1A C11A H11E 109.5 . . ?
N1A C11A H11F 109.5 . . ?
H11D C11A H11E 109.5 . . ?
H11D C11A H11F 109.5 . . ?
H11E C11A H11F 109.5 . . ?
N1A C12A H12C 107.4 . . ?
N1A C12A H12D 107.4 . . ?
N1A C12A C13A 119.8(13) . . ?
H12C C12A H12D 106.9 . . ?
C13A C12A H12C 107.4 . . ?
C13A C12A H12D 107.4 . . ?
N2 C13A C12A 113.5(9) . . ?
N2 C13A H13C 108.9 . . ?
N2 C13A H13D 108.9 . . ?
C12A C13A H13C 108.9 . . ?
C12A C13A H13D 108.9 . . ?
H13C C13A H13D 107.7 . . ?
N2 C17A H17A 106.2 . . ?
N2 C17A C18A 117.3(5) . . ?
N2 C17A C19A 111.1(5) . . ?
C18A C17A H17A 106.2 . . ?
C19A C17A H17A 106.2 . . ?
C19A C17A C18A 109.1(5) . . ?
C17A C18A H18D 109.5 . . ?
C17A C18A H18E 109.5 . . ?
C17A C18A H18F 109.5 . . ?
H18D C18A H18E 109.5 . . ?
H18D C18A H18F 109.5 . . ?
H18E C18A H18F 109.5 . . ?
C17A C19A H19D 109.5 . . ?
C17A C19A H19E 109.5 . . ?
C17A C19A H19F 109.5 . . ?
H19D C19A H19E 109.5 . . ?
H19D C19A H19F 109.5 . . ?
H19E C19A H19F 109.5 . . ?

loop_
_geom_bond_atom_site_label_1
_geom_bond_atom_site_label_2
_geom_bond_distance
_geom_bond_site_symmetry_2
_geom_bond_publ_flag
Mn1 Cl1 2.4468(9) 2_666 ?
Mn1 Cl1 2.4274(8) . ?
Mn1 C4 2.160(3) . ?
Mn1 N1 2.204(5) . ?
Mn1 N1A 2.308(16) . ?
Cl1 Mn1 2.4467(9) 2_666 ?
Si1 C1 1.882(4) . ?
Si1 C2 1.865(4) . ?
Si1 C3 1.884(4) . ?
Si1 C4 1.864(3) . ?
Si2 C4 1.870(3) . ?
Si2 C5 1.884(4) . ?
Si2 C6 1.876(4) . ?
Si2 C7 1.882(4) . ?
Si3 C4 1.865(3) . ?
Si3 C8 1.886(5) . ?
Si3 C9 1.883(4) . ?
Si3 C10 1.958(15) . ?
Si3 C10A 1.893(10) . ?
N2 C14 1.445(5) . ?
N2 C13 1.506(4) . ?
N2 C17 1.461(16) . ?
N2 C13A 1.464(13) . ?
N2 C17A 1.489(6) . ?
C1 H1A 0.9600 . ?
C1 H1B 0.9600 . ?
C1 H1C 0.9600 . ?
C2 H2A 0.9600 . ?
C2 H2B 0.9600 . ?
C2 H2C 0.9600 . ?
C3 H3A 0.9600 . ?
C3 H3B 0.9600 . ?
C3 H3C 0.9600 . ?
C5 H5A 0.9600 . ?
C5 H5B 0.9600 . ?
C5 H5C 0.9600 . ?
C6 H6A 0.9600 . ?
C6 H6B 0.9600 . ?
C6 H6C 0.9600 . ?
C7 H7A 0.9600 . ?
C7 H7B 0.9600 . ?
C7 H7C 0.9600 . ?
C8 H8A 0.9600 . ?
C8 H8B 0.9600 . ?
C8 H8C 0.9600 . ?
C9 H9A 0.9600 . ?
C9 H9B 0.9600 . ?
C9 H9C 0.9600 . ?
C14 H14 0.9800 . ?
C14 C15 1.509(7) . ?
C14 C16 1.508(6) . ?
C15 H15A 0.9600 . ?
C15 H15B 0.9600 . ?
C15 H15C 0.9600 . ?
C16 H16A 0.9600 . ?
C16 H16B 0.9600 . ?
C16 H16C 0.9600 . ?
N1 C10 1.448(13) . ?
N1 C11 1.475(7) . ?
N1 C12 1.496(6) . ?
C10 H10A 0.9700 . ?
C10 H10B 0.9700 . ?
C11 H11A 0.9600 . ?
C11 H11B 0.9600 . ?
C11 H11C 0.9600 . ?
C12 H12A 0.9700 . ?
C12 H12B 0.9700 . ?
C12 C13 1.529(5) . ?
C13 H13A 0.9700 . ?
C13 H13B 0.9700 . ?
C17 H17 0.9800 . ?
C17 C18 1.507(18) . ?
C17 C19 1.502(18) . ?
C18 H18A 0.9600 . ?
C18 H18B 0.9600 . ?
C18 H18C 0.9600 . ?
C19 H19A 0.9600 . ?
C19 H19B 0.9600 . ?
C19 H19C 0.9600 . ?
N1A C10A 1.444(12) . ?
N1A C11A 1.476(19) . ?
N1A C12A 1.42(2) . ?
C10A H10C 0.9700 . ?
C10A H10D 0.9700 . ?
C11A H11D 0.9600 . ?
C11A H11E 0.9600 . ?
C11A H11F 0.9600 . ?
C12A H12C 0.9700 . ?
C12A H12D 0.9700 . ?
C12A C13A 1.585(18) . ?
C13A H13C 0.9700 . ?
C13A H13D 0.9700 . ?
C17A H17A 0.9800 . ?
C17A C18A 1.544(8) . ?
C17A C19A 1.507(9) . ?
C18A H18D 0.9600 . ?
C18A H18E 0.9600 . ?
C18A H18F 0.9600 . ?
C19A H19D 0.9600 . ?
C19A H19E 0.9600 . ?
C19A H19F 0.9600 . ?

loop_
_geom_torsion_atom_site_label_1
_geom_torsion_atom_site_label_2
_geom_torsion_atom_site_label_3
_geom_torsion_atom_site_label_4
_geom_torsion
_geom_torsion_site_symmetry_1
_geom_torsion_site_symmetry_2
_geom_torsion_site_symmetry_3
_geom_torsion_site_symmetry_4
_geom_torsion_publ_flag
Mn1 N1 C10 Si3 41.6(9) . . . . ?
Mn1 N1 C12 C13 169.2(3) . . . . ?
Mn1 N1A C10A Si3 17.7(14) . . . . ?
Mn1 N1A C12A C13A -169.0(10) . . . . ?
C1 Si1 C4 Mn1 48.0(2) . . . . ?
C1 Si1 C4 Si2 164.37(19) . . . . ?
C1 Si1 C4 Si3 -64.3(2) . . . . ?
C2 Si1 C4 Mn1 -68.4(2) . . . . ?
C2 Si1 C4 Si2 48.0(2) . . . . ?
C2 Si1 C4 Si3 179.4(2) . . . . ?
C3 Si1 C4 Mn1 170.7(2) . . . . ?
C3 Si1 C4 Si2 -72.9(3) . . . . ?
C3 Si1 C4 Si3 58.4(3) . . . . ?
C4 Si3 C10A N1A -29.6(14) . . . . ?
C5 Si2 C4 Mn1 56.89(19) . . . . ?
C5 Si2 C4 Si1 -63.2(2) . . . . ?
C5 Si2 C4 Si3 164.32(18) . . . . ?
C6 Si2 C4 Mn1 177.57(16) . . . . ?
C6 Si2 C4 Si1 57.5(2) . . . . ?
C6 Si2 C4 Si3 -75.0(2) . . . . ?
C7 Si2 C4 Mn1 -59.40(18) . . . . ?
C7 Si2 C4 Si1 -179.48(16) . . . . ?
C7 Si2 C4 Si3 48.0(2) . . . . ?
C8 Si3 C4 Mn1 -101.9(2) . . . . ?
C8 Si3 C4 Si1 16.3(3) . . . . ?
C8 Si3 C4 Si2 148.1(2) . . . . ?
C8 Si3 C10A N1A 97.9(13) . . . . ?
C9 Si3 C4 Mn1 136.0(2) . . . . ?
C9 Si3 C4 Si1 -105.8(2) . . . . ?
C9 Si3 C4 Si2 26.0(2) . . . . ?
C9 Si3 C10A N1A -154.4(12) . . . . ?
C14 N2 C13 C12 63.2(4) . . . . ?
C14 N2 C17 C18 139.2(15) . . . . ?
C14 N2 C17 C19 -101.6(19) . . . . ?
C14 N2 C13A C12A -76.3(11) . . . . ?
C14 N2 C17A C18A 94.6(6) . . . . ?
C14 N2 C17A C19A -139.0(5) . . . . ?
N1 C12 C13 N2 65.7(5) . . . . ?
C10 Si3 C4 Mn1 16.2(5) . . . . ?
C10 Si3 C4 Si1 134.4(5) . . . . ?
C10 Si3 C4 Si2 -93.8(5) . . . . ?
C10 Si3 C10A N1A 59(9) . . . . ?
C10 N1 C12 C13 55.3(9) . . . . ?
C11 N1 C10 Si3 -74.0(10) . . . . ?
C11 N1 C12 C13 -69.8(5) . . . . ?
C12 N1 C10 Si3 160.5(6) . . . . ?
C13 N2 C14 C15 -162.5(3) . . . . ?
C13 N2 C14 C16 69.3(4) . . . . ?
C13 N2 C17 C18 7(2) . . . . ?
C13 N2 C17 C19 126.7(15) . . . . ?
C13 N2 C13A C12A 43.4(10) . . . . ?
C13 N2 C17A C18A -41.9(7) . . . . ?
C13 N2 C17A C19A 84.5(6) . . . . ?
C17 N2 C14 C15 67.1(10) . . . . ?
C17 N2 C14 C16 -61.1(10) . . . . ?
C17 N2 C13 C12 -171.2(12) . . . . ?
C17 N2 C13A C12A 163.3(14) . . . . ?
C17 N2 C17A C18A 85(5) . . . . ?
C17 N2 C17A C19A -148(5) . . . . ?
N1A C12A C13A N2 -72.4(15) . . . . ?
C10A Si3 C4 Mn1 20.9(4) . . . . ?
C10A Si3 C4 Si1 139.1(4) . . . . ?
C10A Si3 C4 Si2 -89.1(4) . . . . ?
C10A N1A C12A C13A -65.9(15) . . . . ?
C11A N1A C10A Si3 146.9(12) . . . . ?
C11A N1A C12A C13A 64.8(18) . . . . ?
C12A N1A C10A Si3 -86.6(14) . . . . ?
C13A N2 C14 C15 -61.5(6) . . . . ?
C13A N2 C14 C16 170.2(5) . . . . ?
C13A N2 C13 C12 -48.3(6) . . . . ?
C13A N2 C17 C18 -98.7(16) . . . . ?
C13A N2 C17 C19 21(2) . . . . ?
C13A N2 C17A C18A -139.9(7) . . . . ?
C13A N2 C17A C19A -13.5(8) . . . . ?
C17A N2 C14 C15 65.1(5) . . . . ?
C17A N2 C14 C16 -63.2(5) . . . . ?
C17A N2 C13 C12 -160.5(4) . . . . ?
C17A N2 C17 C18 -49(5) . . . . ?
C17A N2 C17 C19 70(5) . . . . ?
C17A N2 C13A C12A 153.4(9) . . . . ?
